data_7030155
loop_
_publ_author_name
'Li, Xi-Li'
'Gao, Yu-Liang'
'Feng, Xiang-Li'
'Zheng, You-Xuan'
'Chen, Chun-Lai'
'Zuo, Jing-Lin'
'Fang, Shao-Ming'

_publ_section_title
;
 Two mono- and dinuclear Eu(III) enantiomeric pairs based on chiral
 bis-bidentate bridging ligands: synthesis, structures, luminescent and
 ferroelectric properties.
;
_journal_issue 38
_journal_name_full 'Dalton transactions (Cambridge, England : 2003)'
_journal_page_first 11829
_journal_page_last 11835
_journal_paper_doi 10.1039/c2dt31007d
_journal_volume 41
_journal_year 2012
_chemical_absolute_configuration unk
_chemical_formula_moiety 'C118 H96 Eu2 N4 O12, H2 O'
_chemical_formula_sum 'C118 H98 Eu2 N4 O13'
_chemical_formula_weight 2083.92
_chemical_name_systematic
;
?
;
_space_group_IT_number 4
_symmetry_cell_setting monoclinic
_symmetry_space_group_name_Hall 'P 2yb'
_symmetry_space_group_name_H-M 'P 1 21 1'
_atom_sites_solution_hydrogens geom
_atom_sites_solution_primary direct
_atom_sites_solution_secondary difmap
_audit_creation_method SHELXL-97
_cell_angle_alpha 90.00
_cell_angle_beta 105.540(3)
_cell_angle_gamma 90.00
_cell_formula_units_Z 2
_cell_length_a 14.1024(9)
_cell_length_b 20.3261(9)
_cell_length_c 19.1030(5)
_cell_measurement_reflns_used 4693
_cell_measurement_temperature 291(2)
_cell_measurement_theta_max 22.95
_cell_measurement_theta_min 2.17
_cell_volume 5275.6(4)
_computing_cell_refinement SMART
_computing_data_collection 'SMART (Bruker, 2000)'
_computing_data_reduction 'SAINT (Bruker, 2000)'
_computing_molecular_graphics SHELXTL
_computing_publication_material SHELXTL
_computing_structure_refinement SHELXTL
_computing_structure_solution 'SHELXTL (Bruker, 2000)'
_diffrn_ambient_temperature 291(2)
_diffrn_measured_fraction_theta_full 0.998
_diffrn_measured_fraction_theta_max 0.998
_diffrn_measurement_device_type 'Bruker Smart Aepex CCD'
_diffrn_measurement_method 'phi and omega scans'
_diffrn_radiation_monochromator graphite
_diffrn_radiation_source 'sealed tube'
_diffrn_radiation_type MoK\a
_diffrn_radiation_wavelength 0.71073
_diffrn_reflns_av_R_equivalents 0.0286
_diffrn_reflns_av_sigmaI/netI 0.0449
_diffrn_reflns_limit_h_max 17
_diffrn_reflns_limit_h_min -12
_diffrn_reflns_limit_k_max 22
_diffrn_reflns_limit_k_min -25
_diffrn_reflns_limit_l_max 20
_diffrn_reflns_limit_l_min -23
_diffrn_reflns_number 23733
_diffrn_reflns_theta_full 26.00
_diffrn_reflns_theta_max 26.00
_diffrn_reflns_theta_min 2.99
_exptl_absorpt_coefficient_mu 1.240
_exptl_absorpt_correction_T_max 0.7720
_exptl_absorpt_correction_T_min 0.7227
_exptl_absorpt_correction_type multi-scan
_exptl_absorpt_process_details 'SADABS; Bruker, 2000'
_exptl_crystal_density_diffrn 1.312
_exptl_crystal_density_method 'not measured'
_exptl_crystal_F_000 2128
_exptl_crystal_size_max 0.28
_exptl_crystal_size_mid 0.24
_exptl_crystal_size_min 0.22
_refine_diff_density_max 0.733
_refine_diff_density_min -1.491
_refine_diff_density_rms 0.083
_refine_ls_abs_structure_details 'Flack H D (1983), Acta Cryst. A39, 876-881'
_refine_ls_abs_structure_Flack 0.034(9)
_refine_ls_extinction_method none
_refine_ls_goodness_of_fit_ref 1.066
_refine_ls_hydrogen_treatment constr
_refine_ls_matrix_type fullcycle
_refine_ls_number_parameters 1169
_refine_ls_number_reflns 17869
_refine_ls_number_restraints 1
_refine_ls_restrained_S_all 1.066
_refine_ls_R_factor_all 0.0520
_refine_ls_R_factor_gt 0.0466
_refine_ls_shift/su_max 0.000
_refine_ls_shift/su_mean 0.000
_refine_ls_structure_factor_coef Fsqd
_refine_ls_weighting_details 'calc w=1/[\s^2^(Fo^2^)+(0.08P)^2^+1.99P] where P=(Fo^2^+2Fc^2^)/3'
_refine_ls_weighting_scheme calc
_refine_ls_wR_factor_gt 0.1205
_refine_ls_wR_factor_ref 0.1221
_reflns_number_gt 16060
_reflns_number_total 17869
_reflns_threshold_expression >2sigma(I)
_cod_data_source_file c2dt31007d.txt
_cod_data_source_block S-2
_cod_depositor_comments
;
The following automatic conversions were performed:

'_symmetry_cell_setting' value 'Monoclinic' changed to 'monoclinic'
according to
/usr/data/users/saulius/automatic-downloads/retrospective/RSC/lib/dictionaries/cif_core.dic
dictionary named 'cif_core.dic' version 2.4.2 from 2011-04-26.

Automatic conversion script
Id: cif_fix_values 2281 2013-09-26 08:29:07Z andrius 
;
_cod_original_sg_symbol_H-M 'P2(1) '
_cod_database_code 7030155

loop_
_symmetry_equiv_pos_as_xyz
'x, y, z'
'-x, y+1/2, -z'

loop_
_atom_site_label
_atom_site_type_symbol
_atom_site_fract_x
_atom_site_fract_y
_atom_site_fract_z
_atom_site_U_iso_or_equiv
_atom_site_adp_type
_atom_site_occupancy
_atom_site_symmetry_multiplicity
_atom_site_calc_flag
_atom_site_refinement_flags
C1 C 0.7283(3) 1.10232(18) 0.7120(2) 0.0449(16) Uani 1 1 d G
H1 H 0.6867 1.0811 0.7352 0.054 Uiso 1 1 calc R
C2 C 0.6987(2) 1.1606(2) 0.6745(3) 0.0449(15) Uani 1 1 d G
H2 H 0.6373 1.1785 0.6726 0.054 Uiso 1 1 calc R
C3 C 0.7608(3) 1.19232(17) 0.6398(2) 0.0458(17) Uani 1 1 d G
H3 H 0.7410 1.2313 0.6147 0.055 Uiso 1 1 calc R
C4 C 0.8525(3) 1.1657(2) 0.6426(2) 0.0436(15) Uani 1 1 d G
H4 H 0.8941 1.1869 0.6194 0.052 Uiso 1 1 calc R
C5 C 0.8821(2) 1.1074(2) 0.6801(2) 0.0387(14) Uani 1 1 d G
H5 H 0.9435 1.0895 0.6820 0.046 Uiso 1 1 calc R
C6 C 0.8200(3) 1.07569(16) 0.7148(2) 0.0382(14) Uani 1 1 d G
C7 C 0.8474(5) 1.0110(3) 0.7544(3) 0.0418(15) Uani 1 1 d .
C8 C 0.9257(5) 0.9731(3) 0.7349(3) 0.0381(14) Uani 1 1 d .
H8 H 0.9630 0.9927 0.7072 0.046 Uiso 1 1 calc R
C9 C 0.9458(4) 0.9032(3) 0.7595(3) 0.0332(13) Uani 1 1 d .
C10 C 1.0288(3) 0.86744(17) 0.7392(2) 0.0386(14) Uani 1 1 d G
C11 C 1.1063(3) 0.89837(14) 0.7203(2) 0.0436(16) Uani 1 1 d G
H11 H 1.1080 0.9440 0.7175 0.052 Uiso 1 1 calc R
C12 C 1.1813(2) 0.8611(2) 0.7055(2) 0.0405(14) Uani 1 1 d G
H12 H 1.2332 0.8818 0.6929 0.049 Uiso 1 1 calc R
C13 C 1.1787(3) 0.79285(19) 0.7097(2) 0.0511(18) Uani 1 1 d G
H13 H 1.2289 0.7679 0.6998 0.061 Uiso 1 1 calc R
C14 C 1.1012(3) 0.76192(14) 0.7285(2) 0.0405(14) Uani 1 1 d G
H14 H 1.0995 0.7163 0.7313 0.049 Uiso 1 1 calc R
C15 C 1.0262(3) 0.79922(17) 0.7433(2) 0.0363(13) Uani 1 1 d G
H15 H 0.9744 0.7785 0.7559 0.044 Uiso 1 1 calc R
C16 C 0.8065(5) 1.0673(4) 1.0116(4) 0.0455(17) Uani 1 1 d .
H16 H 0.7582 1.0638 0.9677 0.055 Uiso 1 1 calc R
C17 C 0.8357(5) 1.1300(4) 1.0417(3) 0.0436(15) Uani 1 1 d .
H17 H 0.8072 1.1677 1.0172 0.052 Uiso 1 1 calc R
C18 C 0.9067(5) 1.1355(3) 1.1074(3) 0.0401(15) Uani 1 1 d .
H18 H 0.9261 1.1769 1.1267 0.048 Uiso 1 1 calc R
C19 C 0.9489(6) 1.0796(4) 1.1447(4) 0.0445(16) Uani 1 1 d .
H19 H 0.9964 1.0838 1.1889 0.053 Uiso 1 1 calc R
C20 C 0.9200(5) 1.0161(3) 1.1159(3) 0.0384(14) Uani 1 1 d .
H20 H 0.9470 0.9787 1.1418 0.046 Uiso 1 1 calc R
C21 C 0.8504(4) 1.0098(3) 1.0480(3) 0.0369(14) Uani 1 1 d .
C22 C 0.8280(5) 0.9440(3) 1.0092(3) 0.0340(13) Uani 1 1 d .
C23 C 0.8646(4) 0.8869(4) 1.0406(3) 0.0388(13) Uani 1 1 d .
H23 H 0.8901 0.8867 1.0909 0.047 Uiso 1 1 calc R
C24 C 0.8675(5) 0.8260(3) 1.0029(3) 0.0390(14) Uani 1 1 d .
C25 C 0.9043(3) 0.76314(16) 1.0435(2) 0.0404(14) Uani 1 1 d G
C26 C 0.8991(4) 0.75512(17) 1.1146(2) 0.0515(18) Uani 1 1 d G
H26 H 0.8755 0.7891 1.1379 0.062 Uiso 1 1 calc R
C27 C 0.9291(4) 0.69631(19) 1.15095(17) 0.0408(15) Uani 1 1 d G
H27 H 0.9256 0.6909 1.1985 0.049 Uiso 1 1 calc R
C28 C 0.9643(3) 0.64551(15) 1.1161(2) 0.0418(15) Uani 1 1 d G
H28 H 0.9843 0.6062 1.1404 0.050 Uiso 1 1 calc R
C29 C 0.9695(3) 0.65352(17) 1.0450(2) 0.0416(15) Uani 1 1 d G
H29 H 0.9931 0.6195 1.0217 0.050 Uiso 1 1 calc R
C30 C 0.9395(3) 0.7123(2) 1.00868(17) 0.0434(15) Uani 1 1 d G
H30 H 0.9430 0.7177 0.9611 0.052 Uiso 1 1 calc R
C31 C 0.4945(6) 1.0570(3) 0.8144(4) 0.0428(15) Uani 1 1 d .
H31 H 0.5622 1.0582 0.8207 0.051 Uiso 1 1 calc R
C32 C 0.4430(5) 1.1155(3) 0.8052(3) 0.0352(13) Uani 1 1 d .
H32 H 0.4757 1.1554 0.8069 0.042 Uiso 1 1 calc R
C33 C 0.3367(5) 1.1136(4) 0.7927(4) 0.0425(15) Uani 1 1 d .
H33 H 0.2995 1.1520 0.7851 0.051 Uiso 1 1 calc R
C34 C 0.2915(6) 1.0508(3) 0.7923(4) 0.0421(15) Uani 1 1 d .
H34 H 0.2236 1.0483 0.7841 0.050 Uiso 1 1 calc R
C35 C 0.3466(5) 0.9935(3) 0.8040(4) 0.0396(15) Uani 1 1 d .
H35 H 0.3154 0.9533 0.8048 0.048 Uiso 1 1 calc R
C36 C 0.4483(5) 0.9954(3) 0.8146(4) 0.0418(15) Uani 1 1 d .
C37 C 0.5152(5) 0.9387(3) 0.8262(3) 0.0351(13) Uani 1 1 d .
C38 C 0.4839(4) 0.8849(3) 0.8534(3) 0.0357(12) Uani 1 1 d .
H38 H 0.4225 0.8854 0.8628 0.043 Uiso 1 1 calc R
C39 C 0.5455(5) 0.8235(4) 0.8693(3) 0.0436(15) Uani 1 1 d .
C40 C 0.5129(3) 0.76722(17) 0.9093(3) 0.0468(16) Uani 1 1 d G
C41 C 0.4309(3) 0.77579(16) 0.9357(3) 0.0515(18) Uani 1 1 d G
H41 H 0.4058 0.8178 0.9383 0.062 Uiso 1 1 calc R
C42 C 0.3866(3) 0.72166(19) 0.9583(3) 0.0525(19) Uani 1 1 d G
H42 H 0.3318 0.7274 0.9759 0.063 Uiso 1 1 calc R
C43 C 0.4242(3) 0.65895(16) 0.9545(2) 0.0461(16) Uani 1 1 d G
H43 H 0.3945 0.6227 0.9696 0.055 Uiso 1 1 calc R
C44 C 0.5062(3) 0.65037(16) 0.9281(3) 0.0414(15) Uani 1 1 d G
H44 H 0.5313 0.6084 0.9255 0.050 Uiso 1 1 calc R
C45 C 0.5505(3) 0.7045(2) 0.9055(3) 0.0504(18) Uani 1 1 d G
H45 H 0.6054 0.6988 0.8879 0.061 Uiso 1 1 calc R
C46 C 1.0152(5) 0.3486(3) 0.6618(4) 0.0414(15) Uani 1 1 d .
H46 H 0.9472 0.3468 0.6534 0.050 Uiso 1 1 calc R
C47 C 1.0704(5) 0.2900(4) 0.6688(4) 0.0433(16) Uani 1 1 d .
H47 H 1.0387 0.2495 0.6632 0.052 Uiso 1 1 calc R
C48 C 1.1703(6) 0.2930(4) 0.6837(4) 0.0501(18) Uani 1 1 d .
H48 H 1.2062 0.2541 0.6898 0.060 Uiso 1 1 calc R
C49 C 1.2188(6) 0.3514(3) 0.6899(4) 0.0437(16) Uani 1 1 d .
H49 H 1.2870 0.3522 0.6995 0.052 Uiso 1 1 calc R
C50 C 1.1646(5) 0.4114(4) 0.6817(3) 0.0412(15) Uani 1 1 d .
H50 H 1.1978 0.4513 0.6857 0.049 Uiso 1 1 calc R
C51 C 1.0642(5) 0.4109(3) 0.6679(4) 0.0412(15) Uani 1 1 d .
C52 C 0.9974(5) 0.4705(3) 0.6560(4) 0.0403(14) Uani 1 1 d .
C53 C 1.0244(4) 0.5282(3) 0.6275(3) 0.0323(12) Uani 1 1 d .
H53 H 1.0848 0.5281 0.6166 0.039 Uiso 1 1 calc R
C54 C 0.9658(5) 0.5906(3) 0.6125(4) 0.0384(14) Uani 1 1 d .
C55 C 1.0158(3) 0.64712(16) 0.5849(2) 0.0403(15) Uani 1 1 d G
C56 C 1.1061(3) 0.64990(16) 0.5687(2) 0.0374(14) Uani 1 1 d G
H56 H 1.1498 0.6148 0.5808 0.045 Uiso 1 1 calc R
C57 C 1.1312(2) 0.7051(2) 0.5346(2) 0.0369(14) Uani 1 1 d G
H57 H 1.1916 0.7070 0.5238 0.044 Uiso 1 1 calc R
C58 C 1.0659(3) 0.75751(17) 0.5166(2) 0.0408(15) Uani 1 1 d G
H58 H 1.0826 0.7944 0.4937 0.049 Uiso 1 1 calc R
C59 C 0.9755(3) 0.75473(17) 0.5327(2) 0.0329(13) Uani 1 1 d G
H59 H 0.9318 0.7898 0.5207 0.039 Uiso 1 1 calc R
C60 C 0.9505(2) 0.6995(2) 0.5669(2) 0.0473(17) Uani 1 1 d G
H60 H 0.8900 0.6977 0.5776 0.057 Uiso 1 1 calc R
C61 C 0.6749(6) 0.3413(3) 0.4810(4) 0.0426(16) Uani 1 1 d .
H61 H 0.7094 0.3433 0.5298 0.051 Uiso 1 1 calc R
C62 C 0.6451(5) 0.2799(4) 0.4482(5) 0.0500(18) Uani 1 1 d .
H62 H 0.6586 0.2416 0.4758 0.060 Uiso 1 1 calc R
C63 C 0.5948(5) 0.2761(3) 0.3738(4) 0.0383(15) Uani 1 1 d .
H63 H 0.5779 0.2354 0.3516 0.046 Uiso 1 1 calc R
C64 C 0.5709(5) 0.3340(3) 0.3339(3) 0.0402(15) Uani 1 1 d .
H64 H 0.5350 0.3320 0.2854 0.048 Uiso 1 1 calc R
C65 C 0.5998(5) 0.3942(4) 0.3657(3) 0.0420(15) Uani 1 1 d .
H65 H 0.5843 0.4319 0.3374 0.050 Uiso 1 1 calc R
C66 C 0.6524(5) 0.4007(3) 0.4397(3) 0.0380(14) Uani 1 1 d .
C67 C 0.6719(5) 0.4675(4) 0.4741(4) 0.0371(15) Uani 1 1 d .
C68 C 0.6316(5) 0.5284(4) 0.4414(3) 0.0411(13) Uani 1 1 d .
H68 H 0.5947 0.5280 0.3931 0.049 Uiso 1 1 calc R
C69 C 0.6450(5) 0.5883(3) 0.4784(4) 0.0413(16) Uani 1 1 d .
C70 C 0.6066(3) 0.65097(16) 0.4392(2) 0.0341(13) Uani 1 1 d G
C71 C 0.6143(3) 0.65820(16) 0.3685(2) 0.0385(15) Uani 1 1 d G
H71 H 0.6394 0.6241 0.3464 0.046 Uiso 1 1 calc R
C72 C 0.5845(4) 0.71643(19) 0.33094(18) 0.0439(17) Uani 1 1 d G
H72 H 0.5896 0.7213 0.2837 0.053 Uiso 1 1 calc R
C73 C 0.5469(3) 0.76743(16) 0.3640(2) 0.0420(16) Uani 1 1 d G
H73 H 0.5270 0.8064 0.3388 0.050 Uiso 1 1 calc R
C74 C 0.5392(3) 0.76021(16) 0.4346(2) 0.0408(15) Uani 1 1 d G
H74 H 0.5141 0.7943 0.4567 0.049 Uiso 1 1 calc R
C75 C 0.5691(3) 0.70198(19) 0.47219(16) 0.0363(14) Uani 1 1 d G
H75 H 0.5639 0.6972 0.5195 0.044 Uiso 1 1 calc R
C76 C 0.7874(3) 0.3190(2) 0.7620(2) 0.0447(17) Uani 1 1 d G
H76 H 0.8220 0.3435 0.7359 0.054 Uiso 1 1 calc R
C77 C 0.8292(2) 0.2626(2) 0.7988(2) 0.0417(15) Uani 1 1 d G
H77 H 0.8918 0.2494 0.7974 0.050 Uiso 1 1 calc R
C78 C 0.7775(3) 0.22596(18) 0.8378(2) 0.0480(18) Uani 1 1 d G
H78 H 0.8055 0.1883 0.8625 0.058 Uiso 1 1 calc R
C79 C 0.6840(3) 0.2456(2) 0.8400(2) 0.0386(14) Uani 1 1 d G
H79 H 0.6494 0.2211 0.8661 0.046 Uiso 1 1 calc R
C80 C 0.6421(2) 0.3020(2) 0.8032(2) 0.0422(16) Uani 1 1 d G
H80 H 0.5795 0.3152 0.8046 0.051 Uiso 1 1 calc R
C81 C 0.6938(3) 0.33864(18) 0.7642(2) 0.0413(15) Uani 1 1 d G
C82 C 0.6667(5) 0.4046(3) 0.7275(4) 0.0381(15) Uani 1 1 d .
C83 C 0.5909(5) 0.4441(3) 0.7527(3) 0.0340(13) Uani 1 1 d .
H83 H 0.5560 0.4252 0.7825 0.041 Uiso 1 1 calc R
C84 C 0.5739(5) 0.5122(3) 0.7294(3) 0.0345(14) Uani 1 1 d .
C85 C 0.4900(3) 0.54768(19) 0.7474(2) 0.0404(15) Uani 1 1 d G
C86 C 0.4122(3) 0.51686(16) 0.7661(2) 0.0388(14) Uani 1 1 d G
H86 H 0.4100 0.4712 0.7683 0.047 Uiso 1 1 calc R
C87 C 0.3378(3) 0.5543(2) 0.7814(2) 0.0477(17) Uani 1 1 d G
H87 H 0.2857 0.5337 0.7939 0.057 Uiso 1 1 calc R
C88 C 0.3411(3) 0.6225(2) 0.7781(2) 0.0408(15) Uani 1 1 d G
H88 H 0.2913 0.6476 0.7884 0.049 Uiso 1 1 calc R
C89 C 0.4188(3) 0.65336(16) 0.7594(2) 0.053(2) Uani 1 1 d G
H89 H 0.4210 0.6990 0.7572 0.064 Uiso 1 1 calc R
C90 C 0.4933(3) 0.61593(19) 0.7440(2) 0.0471(17) Uani 1 1 d G
H90 H 0.5453 0.6365 0.7315 0.057 Uiso 1 1 calc R
C91 C 0.6698(5) 0.9402(3) 0.6485(3) 0.0315(14) Uani 1 1 d .
H91 H 0.6490 0.9770 0.6691 0.038 Uiso 1 1 calc R
C92 C 0.6797(5) 0.9439(3) 0.5759(3) 0.0347(14) Uani 1 1 d .
C93 C 0.7085(4) 0.8866(4) 0.5451(3) 0.0334(12) Uani 1 1 d .
C94 C 0.7282(5) 0.8262(4) 0.5847(3) 0.0370(15) Uani 1 1 d .
H94 H 0.7462 0.7888 0.5633 0.044 Uiso 1 1 calc R
C95 C 0.7196(5) 0.8239(3) 0.6586(3) 0.0307(13) Uani 1 1 d .
C96 C 0.7400(5) 0.7628(4) 0.6983(3) 0.0376(15) Uani 1 1 d .
C97 C 0.7444(5) 0.7019(3) 0.6659(3) 0.0344(13) Uani 1 1 d .
H97 H 0.7375 0.6989 0.6162 0.041 Uiso 1 1 calc R
C98 C 0.7675(5) 0.7124(3) 0.8171(3) 0.0322(13) Uani 1 1 d .
H98 H 0.7765 0.7157 0.8671 0.039 Uiso 1 1 calc R
C99 C 0.7714(5) 0.6491(3) 0.7837(3) 0.0377(14) Uani 1 1 d .
C100 C 0.7913(5) 0.5911(3) 0.8273(4) 0.0355(14) Uani 1 1 d .
C101 C 0.7823(6) 0.5872(3) 0.8989(4) 0.0374(15) Uani 1 1 d .
H101 H 0.7620 0.6239 0.9202 0.045 Uiso 1 1 calc R
C102 C 0.8038(5) 0.5284(4) 0.9383(3) 0.0398(14) Uani 1 1 d .
C103 C 0.8320(6) 0.4735(3) 0.9048(4) 0.0433(17) Uani 1 1 d .
C104 C 0.8407(5) 0.4746(4) 0.8324(3) 0.0358(15) Uani 1 1 d .
H104 H 0.8590 0.4373 0.8110 0.043 Uiso 1 1 calc R
C105 C 0.8229(4) 0.5308(4) 1.0212(3) 0.0435(14) Uani 1 1 d .
H10A H 0.8669 0.5670 1.0410 0.052 Uiso 1 1 calc R
H10B H 0.7616 0.5375 1.0341 0.052 Uiso 1 1 calc R
C106 C 0.8694(6) 0.4656(3) 1.0518(4) 0.0438(16) Uani 1 1 d .
H106 H 0.8892 0.4626 1.1049 0.053 Uiso 1 1 calc R
C107 C 0.9513(6) 0.4456(4) 1.0135(5) 0.056(2) Uani 1 1 d .
H10C H 0.9820 0.4827 0.9963 0.068 Uiso 1 1 calc R
H10D H 1.0002 0.4155 1.0416 0.068 Uiso 1 1 calc R
C108 C 0.8729(5) 0.4133(4) 0.9565(4) 0.0467(17) Uani 1 1 d .
H108 H 0.8899 0.3731 0.9344 0.056 Uiso 1 1 calc R
C109 C 0.8080(5) 0.4064(4) 1.0120(4) 0.0493(18) Uani 1 1 d .
C110 C 0.6960(5) 0.4090(4) 0.9818(4) 0.0439(16) Uani 1 1 d .
H11A H 0.6730 0.3685 0.9572 0.066 Uiso 1 1 calc R
H11B H 0.6785 0.4450 0.9482 0.066 Uiso 1 1 calc R
H11C H 0.6662 0.4152 1.0210 0.066 Uiso 1 1 calc R
C111 C 0.8402(7) 0.3427(4) 1.0552(4) 0.0501(19) Uani 1 1 d .
H11D H 0.8303 0.3060 1.0224 0.075 Uiso 1 1 calc R
H11E H 0.8019 0.3366 1.0893 0.075 Uiso 1 1 calc R
H11F H 0.9087 0.3456 1.0809 0.075 Uiso 1 1 calc R
C112 C 0.7576(6) 0.8993(4) 0.4850(3) 0.0468(18) Uani 1 1 d .
H11G H 0.8250 0.8838 0.5009 0.056 Uiso 1 1 calc R
H11H H 0.7241 0.8734 0.4429 0.056 Uiso 1 1 calc R
C113 C 0.7583(5) 0.9685(3) 0.4628(4) 0.0439(17) Uani 1 1 d .
H11Q H 0.7891 0.9783 0.4236 0.053 Uiso 1 1 calc R
C114 C 0.7989(5) 1.0098(3) 0.5389(4) 0.0401(16) Uani 1 1 d .
H11I H 0.8437 0.9856 0.5778 0.048 Uiso 1 1 calc R
H11J H 0.8234 1.0535 0.5332 0.048 Uiso 1 1 calc R
C115 C 0.6892(5) 1.0071(3) 0.5400(4) 0.0381(15) Uani 1 1 d .
H11R H 0.6640 1.0461 0.5593 0.046 Uiso 1 1 calc R
C116 C 0.6533(5) 0.9973(4) 0.4548(4) 0.0492(18) Uani 1 1 d .
C117 C 0.5599(6) 0.9585(3) 0.4252(5) 0.0503(18) Uani 1 1 d .
H11K H 0.5246 0.9553 0.4616 0.075 Uiso 1 1 calc R
H11L H 0.5760 0.9151 0.4121 0.075 Uiso 1 1 calc R
H11M H 0.5196 0.9803 0.3831 0.075 Uiso 1 1 calc R
C118 C 0.6492(5) 1.0667(4) 0.4185(4) 0.0450(17) Uani 1 1 d .
H11N H 0.5819 1.0797 0.3991 0.067 Uiso 1 1 calc R
H11O H 0.6810 1.0647 0.3799 0.067 Uiso 1 1 calc R
H11P H 0.6824 1.0982 0.4541 0.067 Uiso 1 1 calc R
Eu1 Eu 0.75175(2) 0.88751(5) 0.834368(15) 0.03246(8) Uani 1 1 d .
Eu2 Eu 0.75898(2) 0.52763(5) 0.648214(16) 0.03528(8) Uani 1 1 d .
N1 N 0.6914(4) 0.8803(3) 0.6903(3) 0.0367(11) Uani 1 1 d .
N2 N 0.7500(4) 0.7684(3) 0.7736(3) 0.0353(12) Uani 1 1 d .
N3 N 0.7595(4) 0.6445(3) 0.7097(3) 0.0324(11) Uani 1 1 d .
N4 N 0.8206(3) 0.5343(3) 0.7944(2) 0.0295(11) Uani 1 1 d .
O1 O 0.7933(4) 0.9883(2) 0.7941(2) 0.0381(11) Uani 1 1 d .
O2 O 0.8984(3) 0.8766(2) 0.7988(2) 0.0348(10) Uani 1 1 d .
O3 O 0.7736(3) 0.9487(2) 0.9439(2) 0.0363(10) Uani 1 1 d .
O4 O 0.8377(3) 0.8235(2) 0.9328(2) 0.0365(10) Uani 1 1 d .
O5 O 0.5984(3) 0.9452(2) 0.8121(2) 0.0392(10) Uani 1 1 d .
O6 O 0.6304(3) 0.8196(2) 0.8598(2) 0.0365(10) Uani 1 1 d .
O7 O 0.9113(3) 0.4658(2) 0.6712(2) 0.0301(9) Uani 1 1 d .
O8 O 0.8765(3) 0.5973(2) 0.6212(2) 0.0328(9) Uani 1 1 d .
O9 O 0.7245(3) 0.4671(2) 0.5424(2) 0.0350(10) Uani 1 1 d .
O10 O 0.6753(3) 0.5945(2) 0.5492(3) 0.0379(10) Uani 1 1 d .
O11 O 0.7181(4) 0.4255(2) 0.6872(3) 0.0391(11) Uani 1 1 d .
O12 O 0.6215(3) 0.5419(2) 0.6880(2) 0.0349(10) Uani 1 1 d .
O1W O 0.0923(9) 0.0308(8) 0.5780(8) 0.036(3) Uani 0.30 1 d P
H1X H 0.1205 0.0077 0.6153 0.043 Uiso 0.30 1 d PR
H1Y H 0.1026 0.0133 0.5393 0.043 Uiso 0.30 1 d PR
O2W O 0.3931(12) 0.3601(7) 0.9233(8) 0.038(3) Uani 0.30 1 d P
H2X H 0.3568 0.3946 0.9174 0.046 Uiso 0.30 1 d PR
H2Y H 0.4494 0.3700 0.9166 0.046 Uiso 0.30 1 d PR
O3W O 0.337(2) 0.2047(10) 0.9218(11) 0.045(6) Uani 0.20 1 d P
H3X H 0.3096 0.1721 0.9373 0.054 Uiso 0.20 1 d PR
H3Y H 0.3008 0.2390 0.9184 0.054 Uiso 0.20 1 d PR
O4W O 0.5247(19) 0.0076(11) 1.0077(13) 0.049(6) Uani 0.20 1 d P
H4X H 0.5418 0.0077 0.9673 0.058 Uiso 0.20 1 d PR
H4Y H 0.4624 0.0028 0.9992 0.058 Uiso 0.20 1 d PR

loop_
_atom_site_aniso_label
_atom_site_aniso_U_11
_atom_site_aniso_U_22
_atom_site_aniso_U_33
_atom_site_aniso_U_23
_atom_site_aniso_U_13
_atom_site_aniso_U_12
C1 0.058(4) 0.023(3) 0.065(4) -0.001(3) 0.036(4) -0.004(3)
C2 0.039(3) 0.044(4) 0.047(4) -0.005(3) 0.003(3) -0.004(3)
C3 0.063(5) 0.032(3) 0.043(3) 0.020(3) 0.015(3) 0.017(3)
C4 0.049(4) 0.054(4) 0.027(3) 0.009(3) 0.008(3) 0.019(3)
C5 0.021(3) 0.046(4) 0.047(3) 0.007(3) 0.006(3) 0.003(3)
C6 0.055(4) 0.034(3) 0.033(3) -0.002(2) 0.024(3) -0.004(3)
C7 0.052(4) 0.036(4) 0.032(3) 0.009(2) 0.002(3) 0.002(3)
C8 0.041(3) 0.040(3) 0.030(3) 0.009(2) 0.004(3) 0.008(3)
C9 0.034(3) 0.048(4) 0.019(2) -0.006(2) 0.009(2) -0.015(3)
C10 0.054(4) 0.040(3) 0.023(3) 0.000(2) 0.013(3) -0.006(3)
C11 0.037(3) 0.062(4) 0.037(3) -0.002(3) 0.019(3) -0.013(3)
C12 0.033(3) 0.043(3) 0.039(3) 0.008(3) -0.002(3) -0.002(3)
C13 0.042(4) 0.062(5) 0.041(4) -0.001(3) -0.004(3) 0.004(4)
C14 0.043(4) 0.031(3) 0.046(4) 0.004(3) 0.010(3) 0.011(3)
C15 0.029(3) 0.043(3) 0.038(3) 0.015(3) 0.009(2) 0.007(3)
C16 0.039(4) 0.050(4) 0.040(3) 0.020(3) -0.002(3) -0.012(3)
C17 0.052(4) 0.048(4) 0.031(3) 0.010(3) 0.011(3) 0.000(3)
C18 0.051(4) 0.035(3) 0.030(3) 0.002(2) 0.004(3) -0.016(3)
C19 0.048(4) 0.045(4) 0.034(3) -0.006(3) 0.000(3) -0.004(3)
C20 0.038(3) 0.033(3) 0.040(3) 0.001(3) 0.004(3) -0.003(3)
C21 0.023(3) 0.040(4) 0.044(3) 0.004(3) 0.003(2) -0.004(2)
C22 0.045(4) 0.038(3) 0.019(2) 0.009(2) 0.008(2) -0.005(3)
C23 0.040(3) 0.041(3) 0.045(3) 0.005(3) 0.028(3) 0.009(3)
C24 0.043(4) 0.045(4) 0.026(3) 0.000(3) 0.004(3) 0.002(3)
C25 0.045(4) 0.046(4) 0.034(3) 0.005(3) 0.018(3) 0.009(3)
C26 0.048(4) 0.051(4) 0.057(4) 0.019(3) 0.017(3) -0.004(4)
C27 0.057(4) 0.040(3) 0.033(3) 0.012(3) 0.026(3) -0.004(3)
C28 0.035(3) 0.033(3) 0.051(4) -0.002(3) -0.001(3) 0.011(3)
C29 0.039(3) 0.030(3) 0.051(4) -0.019(3) 0.003(3) 0.009(3)
C30 0.042(4) 0.048(4) 0.047(4) 0.019(3) 0.024(3) 0.004(3)
C31 0.048(4) 0.039(4) 0.046(4) -0.008(3) 0.021(3) 0.004(3)
C32 0.031(3) 0.039(3) 0.034(3) -0.001(2) 0.005(3) 0.010(3)
C33 0.027(3) 0.040(4) 0.056(4) 0.003(3) 0.004(3) 0.008(3)
C34 0.046(4) 0.031(3) 0.042(3) -0.002(3) -0.001(3) 0.016(3)
C35 0.042(4) 0.035(3) 0.041(3) -0.016(3) 0.010(3) -0.004(3)
C36 0.035(3) 0.035(3) 0.055(4) -0.009(3) 0.013(3) -0.006(3)
C37 0.031(3) 0.032(3) 0.041(3) -0.002(3) 0.008(3) -0.003(3)
C38 0.038(3) 0.042(3) 0.032(3) 0.005(3) 0.017(2) -0.009(3)
C39 0.042(4) 0.057(4) 0.034(3) 0.006(3) 0.015(3) 0.007(3)
C40 0.056(4) 0.053(4) 0.033(3) -0.002(3) 0.014(3) -0.002(4)
C41 0.045(4) 0.056(4) 0.052(4) 0.015(3) 0.011(3) -0.025(4)
C42 0.056(4) 0.039(4) 0.053(4) 0.009(3) -0.003(3) -0.018(3)
C43 0.040(4) 0.061(4) 0.038(3) -0.013(3) 0.012(3) 0.001(3)
C44 0.026(3) 0.039(4) 0.055(4) -0.011(3) 0.003(3) 0.004(3)
C45 0.049(4) 0.039(4) 0.058(4) 0.002(3) 0.005(3) -0.018(3)
C46 0.043(4) 0.033(3) 0.044(3) 0.009(3) 0.005(3) 0.017(3)
C47 0.035(3) 0.045(4) 0.055(4) 0.008(3) 0.021(3) 0.012(3)
C48 0.046(4) 0.055(5) 0.048(4) 0.011(3) 0.010(3) -0.011(4)
C49 0.056(4) 0.029(3) 0.041(3) -0.004(3) 0.005(3) 0.002(3)
C50 0.041(4) 0.040(4) 0.038(3) -0.004(3) 0.003(3) 0.003(3)
C51 0.028(3) 0.038(3) 0.043(3) 0.007(3) -0.015(3) 0.004(3)
C52 0.032(3) 0.044(4) 0.042(3) 0.004(3) 0.004(3) 0.010(3)
C53 0.034(3) 0.040(3) 0.030(2) 0.008(3) 0.019(2) 0.012(3)
C54 0.039(3) 0.034(3) 0.045(3) 0.001(3) 0.015(3) 0.005(3)
C55 0.045(4) 0.042(4) 0.042(3) -0.011(3) 0.025(3) 0.010(3)
C56 0.039(3) 0.037(3) 0.038(3) -0.025(3) 0.013(3) -0.017(3)
C57 0.033(3) 0.045(4) 0.033(3) -0.008(3) 0.008(3) -0.002(3)
C58 0.036(3) 0.037(4) 0.045(3) -0.002(3) 0.003(3) -0.003(3)
C59 0.035(3) 0.024(3) 0.032(3) -0.006(2) -0.004(2) 0.004(2)
C60 0.037(4) 0.059(4) 0.039(3) 0.024(3) -0.002(3) -0.004(3)
C61 0.059(4) 0.038(4) 0.033(3) 0.003(3) 0.015(3) -0.019(3)
C62 0.038(4) 0.031(4) 0.067(5) -0.009(3) -0.008(3) -0.007(3)
C63 0.030(3) 0.038(3) 0.054(4) 0.008(3) 0.024(3) 0.013(3)
C64 0.043(4) 0.054(4) 0.022(3) 0.008(3) 0.006(3) -0.015(3)
C65 0.048(4) 0.044(4) 0.030(3) -0.012(3) 0.005(3) 0.003(3)
C66 0.044(3) 0.035(4) 0.036(3) 0.000(3) 0.012(3) 0.006(3)
C67 0.027(3) 0.047(4) 0.046(4) 0.003(3) 0.025(3) 0.003(3)
C68 0.042(3) 0.032(3) 0.046(3) -0.003(3) 0.005(3) -0.005(3)
C69 0.039(4) 0.029(3) 0.054(4) -0.006(3) 0.007(3) 0.002(3)
C70 0.020(3) 0.035(3) 0.041(3) 0.001(3) -0.003(2) -0.004(2)
C71 0.034(3) 0.031(3) 0.052(4) 0.004(3) 0.014(3) -0.014(3)
C72 0.041(4) 0.022(3) 0.071(5) 0.009(3) 0.019(4) 0.009(3)
C73 0.059(4) 0.038(3) 0.039(3) 0.013(3) 0.030(3) -0.004(3)
C74 0.048(4) 0.039(3) 0.046(3) -0.011(3) 0.030(3) -0.010(3)
C75 0.036(3) 0.030(3) 0.039(3) -0.003(2) 0.003(3) -0.010(3)
C76 0.041(4) 0.051(4) 0.040(3) 0.035(3) 0.006(3) 0.008(3)
C77 0.039(4) 0.034(3) 0.050(4) 0.002(3) 0.008(3) 0.001(3)
C78 0.033(3) 0.061(5) 0.045(4) 0.023(3) 0.001(3) -0.008(3)
C79 0.039(3) 0.036(3) 0.033(3) -0.004(3) -0.003(3) -0.004(3)
C80 0.049(4) 0.049(4) 0.021(3) 0.001(3) -0.003(3) -0.007(3)
C81 0.039(3) 0.043(4) 0.032(3) 0.001(3) -0.007(3) 0.006(3)
C82 0.032(3) 0.038(4) 0.038(3) 0.014(3) -0.001(3) 0.005(3)
C83 0.042(3) 0.035(3) 0.023(3) 0.003(2) 0.006(2) -0.002(3)
C84 0.047(3) 0.033(3) 0.023(2) -0.008(2) 0.008(2) 0.006(3)
C85 0.022(3) 0.049(4) 0.045(3) 0.003(3) 0.000(2) -0.001(3)
C86 0.042(3) 0.042(4) 0.034(3) 0.010(3) 0.015(3) 0.004(3)
C87 0.050(4) 0.049(4) 0.049(4) 0.000(3) 0.022(3) -0.004(3)
C88 0.029(3) 0.055(4) 0.027(3) 0.005(3) -0.012(2) 0.000(3)
C89 0.040(4) 0.092(6) 0.034(3) 0.026(4) 0.021(3) 0.010(4)
C90 0.068(5) 0.041(4) 0.031(3) -0.009(3) 0.011(3) 0.001(4)
C91 0.026(3) 0.028(3) 0.029(3) -0.011(2) -0.012(2) 0.003(3)
C92 0.043(4) 0.029(3) 0.036(3) 0.001(3) 0.018(3) -0.009(3)
C93 0.032(3) 0.031(3) 0.033(3) 0.003(3) 0.002(2) -0.008(3)
C94 0.026(3) 0.054(4) 0.025(3) -0.001(3) -0.004(2) 0.001(3)
C95 0.036(3) 0.035(3) 0.024(3) -0.002(2) 0.014(3) -0.011(3)
C96 0.039(3) 0.053(4) 0.020(3) 0.005(3) 0.007(2) -0.017(3)
C97 0.027(3) 0.036(3) 0.038(3) -0.004(3) 0.006(3) -0.006(3)
C98 0.034(3) 0.029(3) 0.028(3) 0.000(2) -0.003(2) 0.002(3)
C99 0.041(4) 0.029(3) 0.037(3) 0.002(3) -0.001(3) 0.004(3)
C100 0.043(4) 0.023(3) 0.040(3) 0.006(2) 0.010(3) 0.000(3)
C101 0.057(4) 0.018(3) 0.040(3) 0.001(2) 0.019(3) -0.004(3)
C102 0.045(3) 0.024(3) 0.047(3) 0.011(3) 0.006(3) 0.013(3)
C103 0.055(5) 0.028(3) 0.048(4) -0.001(3) 0.017(4) -0.003(3)
C104 0.036(4) 0.041(4) 0.030(3) 0.009(3) 0.009(3) -0.014(3)
C105 0.027(3) 0.046(4) 0.049(3) 0.005(3) -0.004(3) 0.007(3)
C106 0.054(4) 0.032(3) 0.044(4) -0.003(3) 0.010(3) 0.006(3)
C107 0.042(4) 0.044(4) 0.077(5) -0.009(4) 0.006(4) 0.006(3)
C108 0.044(4) 0.049(4) 0.038(3) 0.008(3) -0.006(3) 0.003(3)
C109 0.034(3) 0.045(4) 0.064(5) 0.003(3) 0.006(3) 0.003(3)
C110 0.045(4) 0.052(4) 0.033(3) 0.009(3) 0.009(3) -0.001(3)
C111 0.073(5) 0.037(4) 0.034(3) 0.004(3) 0.004(3) -0.002(4)
C112 0.062(4) 0.059(5) 0.028(3) 0.006(3) 0.027(3) 0.016(4)
C113 0.034(3) 0.026(3) 0.071(5) -0.024(3) 0.014(3) 0.006(3)
C114 0.056(4) 0.028(3) 0.038(3) -0.011(2) 0.015(3) -0.010(3)
C115 0.042(4) 0.026(3) 0.046(4) -0.002(2) 0.009(3) 0.009(3)
C116 0.027(3) 0.072(5) 0.050(4) 0.024(4) 0.012(3) 0.019(3)
C117 0.057(5) 0.023(3) 0.072(5) 0.013(3) 0.018(4) 0.024(3)
C118 0.046(4) 0.052(4) 0.048(4) 0.022(3) 0.032(3) 0.020(3)
Eu1 0.03711(16) 0.02943(15) 0.03156(13) 0.00085(13) 0.01044(12) 0.00427(14)
Eu2 0.03466(16) 0.03353(17) 0.03252(14) 0.00601(13) 0.00011(12) -0.00124(14)
N1 0.042(3) 0.022(3) 0.037(2) -0.004(2) -0.006(2) -0.002(2)
N2 0.037(3) 0.026(3) 0.037(3) -0.010(2) 0.000(2) -0.001(2)
N3 0.042(3) 0.031(3) 0.021(2) 0.0009(19) 0.002(2) -0.007(2)
N4 0.026(2) 0.035(3) 0.034(2) 0.013(2) 0.0190(19) -0.006(2)
O1 0.049(3) 0.029(2) 0.037(2) -0.0058(18) 0.013(2) 0.009(2)
O2 0.033(2) 0.037(3) 0.037(2) -0.0004(18) 0.0143(18) -0.0079(19)
O3 0.041(3) 0.042(3) 0.0252(19) -0.0002(18) 0.0076(18) -0.001(2)
O4 0.044(3) 0.041(2) 0.033(2) 0.0101(18) 0.025(2) -0.003(2)
O5 0.040(3) 0.052(3) 0.032(2) -0.003(2) 0.020(2) -0.001(2)
O6 0.036(2) 0.036(2) 0.037(2) 0.0010(19) 0.0077(19) -0.003(2)
O7 0.027(2) 0.040(2) 0.0225(18) 0.0013(16) 0.0045(16) -0.0037(19)
O8 0.035(2) 0.031(2) 0.033(2) -0.0041(17) 0.0107(18) 0.0061(19)
O9 0.034(2) 0.034(2) 0.038(2) 0.0059(18) 0.0115(19) -0.007(2)
O10 0.033(2) 0.037(2) 0.044(2) 0.0066(19) 0.011(2) 0.005(2)
O11 0.040(3) 0.028(2) 0.044(2) -0.0063(19) 0.001(2) -0.007(2)
O12 0.038(2) 0.037(3) 0.0210(17) 0.0123(16) -0.0072(16) 0.015(2)
O1W 0.019(6) 0.043(8) 0.050(8) 0.031(7) 0.016(5) 0.011(7)
O2W 0.048(9) 0.025(7) 0.039(7) 0.005(6) 0.008(7) -0.014(7)
O3W 0.070(16) 0.023(10) 0.030(10) 0.019(8) -0.008(11) 0.001(11)
O4W 0.059(15) 0.053(15) 0.050(13) 0.015(11) 0.042(12) -0.010(12)

loop_
_atom_type_symbol
_atom_type_description
_atom_type_scat_dispersion_real
_atom_type_scat_dispersion_imag
_atom_type_scat_source
C C 0.0033 0.0016 'International Tables Vol C Tables 4.2.6.8 and 6.1.1.4'
H H 0.0000 0.0000 'International Tables Vol C Tables 4.2.6.8 and 6.1.1.4'
N N 0.0061 0.0033 'International Tables Vol C Tables 4.2.6.8 and 6.1.1.4'
O O 0.0106 0.0060 'International Tables Vol C Tables 4.2.6.8 and 6.1.1.4'
Eu Eu -0.1578 3.6682 'International Tables Vol C Tables 4.2.6.8 and 6.1.1.4'

loop_
_geom_angle_atom_site_label_1
_geom_angle_atom_site_label_2
_geom_angle_atom_site_label_3
_geom_angle
C2 C1 C6 120.0
C2 C1 H1 120.0
C6 C1 H1 120.0
C3 C2 C1 120.0
C3 C2 H2 120.0
C1 C2 H2 120.0
C2 C3 C4 120.0
C2 C3 H3 120.0
C4 C3 H3 120.0
C5 C4 C3 120.0
C5 C4 H4 120.0
C3 C4 H4 120.0
C6 C5 C4 120.0
C6 C5 H5 120.0
C4 C5 H5 120.0
C5 C6 C1 120.0
C5 C6 C7 122.1(4)
C1 C6 C7 117.9(4)
O1 C7 C8 124.1(5)
O1 C7 C6 119.3(5)
C8 C7 C6 115.8(5)
C7 C8 C9 120.5(5)
C7 C8 H8 119.7
C9 C8 H8 119.7
O2 C9 C8 120.6(5)
O2 C9 C10 121.3(5)
C8 C9 C10 118.0(5)
C11 C10 C15 120.0
C11 C10 C9 124.4(3)
C15 C10 C9 115.5(3)
C12 C11 C10 120.0
C12 C11 H11 120.0
C10 C11 H11 120.0
C11 C12 C13 120.0
C11 C12 H12 120.0
C13 C12 H12 120.0
C14 C13 C12 120.0
C14 C13 H13 120.0
C12 C13 H13 120.0
C15 C14 C13 120.0
C15 C14 H14 120.0
C13 C14 H14 120.0
C14 C15 C10 120.0
C14 C15 H15 120.0
C10 C15 H15 120.0
C17 C16 C21 120.2(6)
C17 C16 H16 119.9
C21 C16 H16 119.9
C18 C17 C16 120.1(6)
C18 C17 H17 119.9
C16 C17 H17 119.9
C17 C18 C19 120.5(6)
C17 C18 H18 119.8
C19 C18 H18 119.8
C18 C19 C20 120.4(6)
C18 C19 H19 119.8
C20 C19 H19 119.8
C21 C20 C19 119.8(6)
C21 C20 H20 120.1
C19 C20 H20 120.1
C20 C21 C16 118.9(6)
C20 C21 C22 122.1(5)
C16 C21 C22 118.7(5)
O3 C22 C23 123.8(6)
O3 C22 C21 113.7(5)
C23 C22 C21 122.5(5)
C22 C23 C24 125.3(6)
C22 C23 H23 117.3
C24 C23 H23 117.3
O4 C24 C23 120.6(5)
O4 C24 C25 118.0(5)
C23 C24 C25 121.4(5)
C26 C25 C30 120.0
C26 C25 C24 119.9(3)
C30 C25 C24 120.0(3)
C27 C26 C25 120.0
C27 C26 H26 120.0
C25 C26 H26 120.0
C28 C27 C26 120.0
C28 C27 H27 120.0
C26 C27 H27 120.0
C27 C28 C29 120.0
C27 C28 H28 120.0
C29 C28 H28 120.0
C30 C29 C28 120.0
C30 C29 H29 120.0
C28 C29 H29 120.0
C29 C30 C25 120.0
C29 C30 H30 120.0
C25 C30 H30 120.0
C32 C31 C36 122.5(6)
C32 C31 H31 118.8
C36 C31 H31 118.8
C31 C32 C33 118.9(7)
C31 C32 H32 120.6
C33 C32 H32 120.6
C34 C33 C32 117.6(6)
C34 C33 H33 121.2
C32 C33 H33 121.2
C35 C34 C33 121.5(7)
C35 C34 H34 119.3
C33 C34 H34 119.3
C34 C35 C36 120.7(7)
C34 C35 H35 119.6
C36 C35 H35 119.6
C35 C36 C31 118.8(6)
C35 C36 C37 126.4(6)
C31 C36 C37 114.8(6)
O5 C37 C38 125.8(6)
O5 C37 C36 118.4(5)
C38 C37 C36 115.8(6)
C37 C38 C39 121.6(5)
C37 C38 H38 119.2
C39 C38 H38 119.2
O6 C39 C38 122.8(6)
O6 C39 C40 117.0(5)
C38 C39 C40 119.4(5)
C41 C40 C45 120.0
C41 C40 C39 118.9(4)
C45 C40 C39 119.6(4)
C40 C41 C42 120.0
C40 C41 H41 120.0
C42 C41 H41 120.0
C43 C42 C41 120.0
C43 C42 H42 120.0
C41 C42 H42 120.0
C44 C43 C42 120.0
C44 C43 H43 120.0
C42 C43 H43 120.0
C43 C44 C45 120.0
C43 C44 H44 120.0
C45 C44 H44 120.0
C44 C45 C40 120.0
C44 C45 H45 120.0
C40 C45 H45 120.0
C47 C46 C51 119.8(6)
C47 C46 H46 120.1
C51 C46 H46 120.1
C48 C47 C46 119.8(7)
C48 C47 H47 120.1
C46 C47 H47 120.1
C49 C48 C47 121.7(8)
C49 C48 H48 119.1
C47 C48 H48 119.1
C48 C49 C50 119.7(7)
C48 C49 H49 120.2
C50 C49 H49 120.2
C51 C50 C49 120.7(6)
C51 C50 H50 119.6
C49 C50 H50 119.6
C50 C51 C46 118.3(5)
C50 C51 C52 126.4(6)
C46 C51 C52 115.4(5)
O7 C52 C53 120.7(6)
O7 C52 C51 118.7(6)
C53 C52 C51 120.6(6)
C52 C53 C54 126.5(5)
C52 C53 H53 116.8
C54 C53 H53 116.8
O8 C54 C53 123.9(6)
O8 C54 C55 121.0(5)
C53 C54 C55 115.1(5)
C56 C55 C60 120.0
C56 C55 C54 130.4(3)
C60 C55 C54 109.2(3)
C55 C56 C57 120.0
C55 C56 H56 120.0
C57 C56 H56 120.0
C58 C57 C56 120.0
C58 C57 H57 120.0
C56 C57 H57 120.0
C59 C58 C57 120.0
C59 C58 H58 120.0
C57 C58 H58 120.0
C58 C59 C60 120.0
C58 C59 H59 120.0
C60 C59 H59 120.0
C59 C60 C55 120.0
C59 C60 H60 120.0
C55 C60 H60 120.0
C62 C61 C66 120.4(6)
C62 C61 H61 119.8
C66 C61 H61 119.8
C61 C62 C63 120.4(7)
C61 C62 H62 119.8
C63 C62 H62 119.8
C64 C63 C62 119.2(7)
C64 C63 H63 120.4
C62 C63 H63 120.4
C65 C64 C63 120.6(6)
C65 C64 H64 119.7
C63 C64 H64 119.7
C64 C65 C66 122.5(7)
C64 C65 H65 118.7
C66 C65 H65 118.7
C65 C66 C61 116.9(6)
C65 C66 C67 120.5(6)
C61 C66 C67 122.3(6)
O9 C67 C68 119.2(6)
O9 C67 C66 114.6(6)
C68 C67 C66 125.9(6)
C69 C68 C67 123.4(6)
C69 C68 H68 118.3
C67 C68 H68 118.3
O10 C69 C68 124.6(6)
O10 C69 C70 114.1(5)
C68 C69 C70 120.3(6)
C71 C70 C75 120.0
C71 C70 C69 117.5(4)
C75 C70 C69 122.4(4)
C72 C71 C70 120.0
C72 C71 H71 120.0
C70 C71 H71 120.0
C71 C72 C73 120.0
C71 C72 H72 120.0
C73 C72 H72 120.0
C74 C73 C72 120.0
C74 C73 H73 120.0
C72 C73 H73 120.0
C73 C74 C75 120.0
C73 C74 H74 120.0
C75 C74 H74 120.0
C74 C75 C70 120.0
C74 C75 H75 120.0
C70 C75 H75 120.0
C77 C76 C81 120.0
C77 C76 H76 120.0
C81 C76 H76 120.0
C78 C77 C76 120.0
C78 C77 H77 120.0
C76 C77 H77 120.0
C77 C78 C79 120.0
C77 C78 H78 120.0
C79 C78 H78 120.0
C80 C79 C78 120.0
C80 C79 H79 120.0
C78 C79 H79 120.0
C79 C80 C81 120.0
C79 C80 H80 120.0
C81 C80 H80 120.0
C80 C81 C76 120.0
C80 C81 C82 128.3(4)
C76 C81 C82 111.4(4)
O11 C82 C81 117.8(5)
O11 C82 C83 125.7(6)
C81 C82 C83 115.7(5)
C84 C83 C82 118.6(5)
C84 C83 H83 120.7
C82 C83 H83 120.7
O12 C84 C83 123.7(5)
O12 C84 C85 118.5(5)
C83 C84 C85 117.5(5)
C86 C85 C90 120.0
C86 C85 C84 124.5(3)
C90 C85 C84 115.5(3)
C87 C86 C85 120.0
C87 C86 H86 120.0
C85 C86 H86 120.0
C86 C87 C88 120.0
C86 C87 H87 120.0
C88 C87 H87 120.0
C87 C88 C89 120.0
C87 C88 H88 120.0
C89 C88 H88 120.0
C88 C89 C90 120.0
C88 C89 H89 120.0
C90 C89 H89 120.0
C89 C90 C85 120.0
C89 C90 H90 120.0
C85 C90 H90 120.0
C92 C91 N1 121.3(6)
C92 C91 H91 119.3
N1 C91 H91 119.3
C93 C92 C91 118.1(6)
C93 C92 C115 116.9(5)
C91 C92 C115 122.7(6)
C92 C93 C94 121.7(5)
C92 C93 C112 114.5(6)
C94 C93 C112 119.0(6)
C93 C94 C95 119.2(6)
C93 C94 H94 120.4
C95 C94 H94 120.4
N1 C95 C96 121.2(5)
N1 C95 C94 120.1(6)
C96 C95 C94 118.8(6)
C97 C96 N2 121.3(6)
C97 C96 C95 124.0(5)
N2 C96 C95 114.6(6)
C96 C97 N3 119.2(5)
C96 C97 H97 120.4
N3 C97 H97 120.4
N2 C98 C99 119.0(5)
N2 C98 H98 120.5
C99 C98 H98 120.5
N3 C99 C100 119.5(6)
N3 C99 C98 120.3(6)
C100 C99 C98 120.2(6)
C101 C100 C99 123.9(6)
C101 C100 N4 119.6(5)
C99 C100 N4 116.4(6)
C102 C101 C100 120.4(6)
C102 C101 H101 119.8
C100 C101 H101 119.8
C103 C102 C101 118.8(6)
C103 C102 C105 120.5(6)
C101 C102 C105 118.6(6)
C102 C103 C104 122.9(6)
C102 C103 C108 115.6(6)
C104 C103 C108 120.5(6)
N4 C104 C103 117.3(6)
N4 C104 H104 121.4
C103 C104 H104 121.4
C106 C105 C102 107.8(6)
C106 C105 H10A 110.1
C102 C105 H10A 110.1
C106 C105 H10B 110.1
C102 C105 H10B 110.1
H10A C105 H10B 108.5
C105 C106 C109 111.0(6)
C105 C106 C107 109.8(6)
C109 C106 C107 87.4(5)
C105 C106 H106 115.1
C109 C106 H106 115.1
C107 C106 H106 115.1
C108 C107 C106 87.7(6)
C108 C107 H10C 114.0
C106 C107 H10C 114.0
C108 C107 H10D 114.0
C106 C107 H10D 114.0
H10C C107 H10D 111.2
C107 C108 C109 89.9(6)
C107 C108 C103 101.1(6)
C109 C108 C103 107.9(6)
C107 C108 H108 117.8
C109 C108 H108 117.8
C103 C108 H108 117.8
C110 C109 C111 111.0(7)
C110 C109 C106 122.7(6)
C111 C109 C106 110.0(6)
C110 C109 C108 118.0(6)
C111 C109 C108 107.1(6)
C106 C109 C108 85.0(5)
C109 C110 H11A 109.5
C109 C110 H11B 109.5
H11A C110 H11B 109.5
C109 C110 H11C 109.5
H11A C110 H11C 109.5
H11B C110 H11C 109.5
C109 C111 H11D 109.5
C109 C111 H11E 109.5
H11D C111 H11E 109.5
C109 C111 H11F 109.5
H11D C111 H11F 109.5
H11E C111 H11F 109.5
C113 C112 C93 115.0(6)
C113 C112 H11G 108.5
C93 C112 H11G 108.5
C113 C112 H11H 108.5
C93 C112 H11H 108.5
H11G C112 H11H 107.5
C112 C113 C116 107.8(6)
C112 C113 C114 105.1(6)
C116 C113 C114 89.5(5)
C112 C113 H11Q 116.9
C116 C113 H11Q 116.9
C114 C113 H11Q 116.9
C115 C114 C113 83.2(5)
C115 C114 H11I 114.8
C113 C114 H11I 114.8
C115 C114 H11J 114.8
C113 C114 H11J 114.8
H11I C114 H11J 111.8
C92 C115 C114 104.5(5)
C92 C115 C116 108.9(6)
C114 C115 C116 92.1(5)
C92 C115 H11R 116.1
C114 C115 H11R 116.1
C116 C115 H11R 116.1
C117 C116 C113 123.4(7)
C117 C116 C118 112.4(6)
C113 C116 C118 107.5(6)
C117 C116 C115 117.3(6)
C113 C116 C115 85.0(5)
C118 C116 C115 107.8(6)
C116 C117 H11K 109.5
C116 C117 H11L 109.5
H11K C117 H11L 109.5
C116 C117 H11M 109.5
H11K C117 H11M 109.5
H11L C117 H11M 109.5
C116 C118 H11N 109.5
C116 C118 H11O 109.5
H11N C118 H11O 109.5
C116 C118 H11P 109.5
H11N C118 H11P 109.5
H11O C118 H11P 109.5
O1 Eu1 O4 129.44(17)
O1 Eu1 O6 148.31(17)
O4 Eu1 O6 75.90(16)
O1 Eu1 O2 70.58(16)
O4 Eu1 O2 82.74(15)
O6 Eu1 O2 138.60(16)
O1 Eu1 O3 81.09(15)
O4 Eu1 O3 70.57(15)
O6 Eu1 O3 93.14(15)
O2 Eu1 O3 112.68(15)
O1 Eu1 O5 78.75(17)
O4 Eu1 O5 131.56(14)
O6 Eu1 O5 69.57(16)
O2 Eu1 O5 144.68(15)
O3 Eu1 O5 78.38(16)
O1 Eu1 N1 75.19(16)
O4 Eu1 N1 139.01(16)
O6 Eu1 N1 97.65(16)
O2 Eu1 N1 76.04(16)
O3 Eu1 N1 150.25(16)
O5 Eu1 N1 79.59(16)
O1 Eu1 N2 128.92(16)
O4 Eu1 N2 77.80(16)
O6 Eu1 N2 68.68(17)
O2 Eu1 N2 72.39(16)
O3 Eu1 N2 146.66(16)
O5 Eu1 N2 117.49(17)
N1 Eu1 N2 62.56(17)
O12 Eu2 O9 111.20(15)
O12 Eu2 O11 72.66(16)
O9 Eu2 O11 78.02(15)
O12 Eu2 O8 135.34(14)
O9 Eu2 O8 97.20(14)
O11 Eu2 O8 149.33(16)
O12 Eu2 O10 84.67(14)
O9 Eu2 O10 70.34(16)
O11 Eu2 O10 130.77(16)
O8 Eu2 O10 73.03(16)
O12 Eu2 O7 142.73(13)
O9 Eu2 O7 81.40(15)
O11 Eu2 O7 76.31(16)
O8 Eu2 O7 73.02(14)
O10 Eu2 O7 131.98(14)
O12 Eu2 N3 68.88(16)
O9 Eu2 N3 147.42(15)
O11 Eu2 N3 128.96(15)
O8 Eu2 N3 68.74(15)
O10 Eu2 N3 77.36(16)
O7 Eu2 N3 119.18(16)
O12 Eu2 N4 73.46(13)
O9 Eu2 N4 150.33(17)
O11 Eu2 N4 75.65(16)
O8 Eu2 N4 98.46(14)
O10 Eu2 N4 138.65(17)
O7 Eu2 N4 79.33(14)
N3 Eu2 N4 62.22(16)
C95 N1 C91 119.6(5)
C95 N1 Eu1 116.2(4)
C91 N1 Eu1 119.2(4)
C98 N2 C96 119.8(5)
C98 N2 Eu1 120.0(4)
C96 N2 Eu1 120.0(4)
C99 N3 C97 120.3(5)
C99 N3 Eu2 120.0(4)
C97 N3 Eu2 119.7(4)
C104 N4 C100 120.9(5)
C104 N4 Eu2 117.2(4)
C100 N4 Eu2 116.5(4)
C7 O1 Eu1 138.5(3)
C9 O2 Eu1 141.5(3)
C22 O3 Eu1 136.0(3)
C24 O4 Eu1 139.9(3)
C37 O5 Eu1 138.3(3)
C39 O6 Eu1 140.1(3)
C52 O7 Eu2 137.9(4)
C54 O8 Eu2 136.2(4)
C67 O9 Eu2 142.8(4)
C69 O10 Eu2 136.3(4)
C82 O11 Eu2 136.6(4)
C84 O12 Eu2 139.3(4)
H1X O1W H1Y 109.7
H2X O2W H2Y 109.3
H3X O3W H3Y 109.3
H4X O4W H4Y 110.2

loop_
_geom_bond_atom_site_label_1
_geom_bond_atom_site_label_2
_geom_bond_distance
C1 C2 1.3900
C1 C6 1.3900
C1 H1 0.9300
C2 C3 1.3900
C2 H2 0.9300
C3 C4 1.3900
C3 H3 0.9300
C4 C5 1.3900
C4 H4 0.9300
C5 C6 1.3900
C5 H5 0.9300
C6 C7 1.515(6)
C7 O1 1.296(7)
C7 C8 1.473(9)
C8 C9 1.499(9)
C8 H8 0.9300
C9 O2 1.254(5)
C9 C10 1.514(7)
C10 C11 1.3900
C10 C15 1.3900
C11 C12 1.3900
C11 H11 0.9300
C12 C13 1.3900
C12 H12 0.9300
C13 C14 1.3900
C13 H13 0.9300
C14 C15 1.3900
C14 H14 0.9300
C15 H15 0.9300
C16 C17 1.414(10)
C16 C21 1.415(9)
C16 H16 0.9300
C17 C18 1.385(9)
C17 H17 0.9300
C18 C19 1.386(10)
C18 H18 0.9300
C19 C20 1.421(9)
C19 H19 0.9300
C20 C21 1.407(9)
C20 H20 0.9300
C21 C22 1.520(9)
C22 O3 1.281(6)
C22 C23 1.346(9)
C23 C24 1.437(9)
C23 H23 0.9300
C24 O4 1.293(6)
C24 C25 1.513(7)
C25 C26 1.3900
C25 C30 1.3900
C26 C27 1.3900
C26 H26 0.9300
C27 C28 1.3900
C27 H27 0.9300
C28 C29 1.3900
C28 H28 0.9300
C29 C30 1.3900
C29 H29 0.9300
C30 H30 0.9300
C31 C32 1.380(9)
C31 C36 1.412(9)
C31 H31 0.9300
C32 C33 1.454(9)
C32 H32 0.9300
C33 C34 1.426(10)
C33 H33 0.9300
C34 C35 1.384(9)
C34 H34 0.9300
C35 C36 1.394(9)
C35 H35 0.9300
C36 C37 1.469(9)
C37 O5 1.280(6)
C37 C38 1.335(9)
C38 C39 1.505(10)
C38 H38 0.9300
C39 O6 1.260(7)
C39 C40 1.514(7)
C40 C41 1.3900
C40 C45 1.3900
C41 C42 1.3900
C41 H41 0.9300
C42 C43 1.3900
C42 H42 0.9300
C43 C44 1.3900
C43 H43 0.9300
C44 C45 1.3900
C44 H44 0.9300
C45 H45 0.9300
C46 C47 1.409(9)
C46 C51 1.431(7)
C46 H46 0.9300
C47 C48 1.361(10)
C47 H47 0.9300
C48 C49 1.359(10)
C48 H48 0.9300
C49 C50 1.426(10)
C49 H49 0.9300
C50 C51 1.369(7)
C50 H50 0.9300
C51 C52 1.514(9)
C52 O7 1.325(8)
C52 C53 1.390(9)
C53 C54 1.498(9)
C53 H53 0.9300
C54 O8 1.321(8)
C54 C55 1.515(7)
C55 C56 1.3900
C55 C60 1.3900
C56 C57 1.3900
C56 H56 0.9300
C57 C58 1.3900
C57 H57 0.9300
C58 C59 1.3900
C58 H58 0.9300
C59 C60 1.3900
C59 H59 0.9300
C60 H60 0.9300
C61 C62 1.410(9)
C61 C66 1.430(9)
C61 H61 0.9300
C62 C63 1.411(10)
C62 H62 0.9300
C63 C64 1.394(9)
C63 H63 0.9300
C64 C65 1.377(10)
C64 H64 0.9300
C65 C66 1.416(8)
C65 H65 0.9300
C66 C67 1.502(9)
C67 O9 1.318(8)
C67 C68 1.434(10)
C68 C69 1.395(9)
C68 H68 0.9300
C69 O10 1.311(9)
C69 C70 1.503(7)
C70 C71 1.3900
C70 C75 1.3900
C71 C72 1.3900
C71 H71 0.9300
C72 C73 1.3900
C72 H72 0.9300
C73 C74 1.3900
C73 H73 0.9300
C74 C75 1.3900
C74 H74 0.9300
C75 H75 0.9300
C76 C77 1.3900
C76 C81 1.3900
C76 H76 0.9300
C77 C78 1.3900
C77 H77 0.9300
C78 C79 1.3900
C78 H78 0.9300
C79 C80 1.3900
C79 H79 0.9300
C80 C81 1.3900
C80 H80 0.9300
C81 C82 1.514(7)
C82 O11 1.264(8)
C82 C83 1.515(9)
C83 C84 1.454(9)
C83 H83 0.9300
C84 O12 1.313(8)
C84 C85 1.503(7)
C85 C86 1.3900
C85 C90 1.3900
C86 C87 1.3900
C86 H86 0.9300
C87 C88 1.3900
C87 H87 0.9300
C88 C89 1.3900
C88 H88 0.9300
C89 C90 1.3900
C89 H89 0.9300
C90 H90 0.9300
C91 C92 1.433(9)
C91 N1 1.441(8)
C91 H91 0.9300
C92 C93 1.414(9)
C92 C115 1.479(9)
C93 C94 1.430(10)
C93 C112 1.512(8)
C94 C95 1.449(8)
C94 H94 0.9300
C95 N1 1.403(8)
C95 C96 1.444(9)
C96 C97 1.391(10)
C96 N2 1.412(8)
C97 N3 1.418(8)
C97 H97 0.9300
C98 N2 1.391(8)
C98 C99 1.444(9)
C98 H98 0.9300
C99 N3 1.382(8)
C99 C100 1.427(9)
C100 C101 1.409(9)
C100 N4 1.428(9)
C101 C102 1.402(9)
C101 H101 0.9300
C102 C103 1.396(10)
C102 C105 1.535(9)
C103 C104 1.421(10)
C103 C108 1.582(10)
C104 N4 1.404(8)
C104 H104 0.9300
C105 C106 1.525(10)
C105 H10A 0.9700
C105 H10B 0.9700
C106 C109 1.556(10)
C106 C107 1.576(11)
C106 H106 0.9800
C107 C108 1.481(10)
C107 H10C 0.9700
C107 H10D 0.9700
C108 C109 1.581(11)
C108 H108 0.9800
C109 C110 1.531(10)
C109 C111 1.538(10)
C110 H11A 0.9600
C110 H11B 0.9600
C110 H11C 0.9600
C111 H11D 0.9600
C111 H11E 0.9600
C111 H11F 0.9600
C112 C113 1.472(10)
C112 H11G 0.9700
C112 H11H 0.9700
C113 C116 1.562(9)
C113 C114 1.643(9)
C113 H11Q 0.9800
C114 C115 1.553(10)
C114 H11I 0.9700
C114 H11J 0.9700
C115 C116 1.582(10)
C115 H11R 0.9800
C116 C117 1.510(11)
C116 C118 1.566(10)
C117 H11K 0.9600
C117 H11L 0.9600
C117 H11M 0.9600
C118 H11N 0.9600
C118 H11O 0.9600
C118 H11P 0.9600
Eu1 O1 2.319(5)
Eu1 O4 2.340(4)
Eu1 O6 2.348(4)
Eu1 O2 2.354(4)
Eu1 O3 2.382(4)
Eu1 O5 2.395(5)
Eu1 N1 2.659(5)
Eu1 N2 2.683(5)
Eu2 O12 2.283(4)
Eu2 O9 2.304(5)
Eu2 O11 2.329(5)
Eu2 O8 2.340(4)
Eu2 O10 2.371(5)
Eu2 O7 2.425(4)
Eu2 N3 2.648(5)
Eu2 N4 2.696(5)
O1W H1X 0.8578
O1W H1Y 0.8670
O2W H2X 0.8587
O2W H2Y 0.8617
O3W H3X 0.8634
O3W H3Y 0.8592
O4W H4X 0.8691
O4W H4Y 0.8561

loop_
_geom_torsion_atom_site_label_1
_geom_torsion_atom_site_label_2
_geom_torsion_atom_site_label_3
_geom_torsion_atom_site_label_4
_geom_torsion
C6 C1 C2 C3 0.0
C1 C2 C3 C4 0.0
C2 C3 C4 C5 0.0
C3 C4 C5 C6 0.0
C4 C5 C6 C1 0.0
C4 C5 C6 C7 178.1(5)
C2 C1 C6 C5 0.0
C2 C1 C6 C7 -178.2(4)
C5 C6 C7 O1 170.5(4)
C1 C6 C7 O1 -11.4(7)
C5 C6 C7 C8 -19.2(7)
C1 C6 C7 C8 159.0(4)
O1 C7 C8 C9 1.6(9)
C6 C7 C8 C9 -168.3(5)
C7 C8 C9 O2 -2.3(8)
C7 C8 C9 C10 -178.6(5)
O2 C9 C10 C11 -155.1(3)
C8 C9 C10 C11 21.2(6)
O2 C9 C10 C15 22.2(6)
C8 C9 C10 C15 -161.4(4)
C15 C10 C11 C12 0.0
C9 C10 C11 C12 177.2(4)
C10 C11 C12 C13 0.0
C11 C12 C13 C14 0.0
C12 C13 C14 C15 0.0
C13 C14 C15 C10 0.0
C11 C10 C15 C14 0.0
C9 C10 C15 C14 -177.5(4)
C21 C16 C17 C18 -0.8(10)
C16 C17 C18 C19 -0.7(11)
C17 C18 C19 C20 0.1(11)
C18 C19 C20 C21 2.1(11)
C19 C20 C21 C16 -3.5(10)
C19 C20 C21 C22 170.6(6)
C17 C16 C21 C20 2.9(10)
C17 C16 C21 C22 -171.4(6)
C20 C21 C22 O3 -170.7(5)
C16 C21 C22 O3 3.5(8)
C20 C21 C22 C23 7.7(9)
C16 C21 C22 C23 -178.2(6)
O3 C22 C23 C24 14.5(10)
C21 C22 C23 C24 -163.7(6)
C22 C23 C24 O4 3.4(10)
C22 C23 C24 C25 -176.1(5)
O4 C24 C25 C26 -153.7(4)
C23 C24 C25 C26 25.7(8)
O4 C24 C25 C30 23.6(7)
C23 C24 C25 C30 -157.0(5)
C30 C25 C26 C27 0.0
C24 C25 C26 C27 177.3(5)
C25 C26 C27 C28 0.0
C26 C27 C28 C29 0.0
C27 C28 C29 C30 0.0
C28 C29 C30 C25 0.0
C26 C25 C30 C29 0.0
C24 C25 C30 C29 -177.3(5)
C36 C31 C32 C33 -2.2(10)
C31 C32 C33 C34 1.5(10)
C32 C33 C34 C35 0.5(10)
C33 C34 C35 C36 -1.7(10)
C34 C35 C36 C31 1.0(10)
C34 C35 C36 C37 -178.8(7)
C32 C31 C36 C35 1.0(11)
C32 C31 C36 C37 -179.2(6)
C35 C36 C37 O5 157.9(6)
C31 C36 C37 O5 -21.9(9)
C35 C36 C37 C38 -24.4(10)
C31 C36 C37 C38 155.8(6)
O5 C37 C38 C39 -1.5(10)
C36 C37 C38 C39 -178.9(6)
C37 C38 C39 O6 2.0(10)
C37 C38 C39 C40 171.8(6)
O6 C39 C40 C41 165.3(4)
C38 C39 C40 C41 -5.2(7)
O6 C39 C40 C45 -28.7(7)
C38 C39 C40 C45 160.9(4)
C45 C40 C41 C42 0.0
C39 C40 C41 C42 166.0(5)
C40 C41 C42 C43 0.0
C41 C42 C43 C44 0.0
C42 C43 C44 C45 0.0
C43 C44 C45 C40 0.0
C41 C40 C45 C44 0.0
C39 C40 C45 C44 -165.9(5)
C51 C46 C47 C48 2.3(10)
C46 C47 C48 C49 -2.2(11)
C47 C48 C49 C50 0.9(11)
C48 C49 C50 C51 0.2(10)
C49 C50 C51 C46 -0.1(8)
C49 C50 C51 C52 -178.3(5)
C47 C46 C51 C50 -1.2(8)
C47 C46 C51 C52 177.2(5)
C50 C51 C52 O7 -154.0(6)
C46 C51 C52 O7 27.8(8)
C50 C51 C52 C53 28.2(10)
C46 C51 C52 C53 -150.1(6)
O7 C52 C53 C54 1.9(10)
C51 C52 C53 C54 179.7(6)
C52 C53 C54 O8 -3.9(10)
C52 C53 C54 C55 176.9(6)
O8 C54 C55 C56 -176.7(4)
C53 C54 C55 C56 2.5(8)
O8 C54 C55 C60 -4.7(7)
C53 C54 C55 C60 174.5(4)
C60 C55 C56 C57 0.0
C54 C55 C56 C57 171.3(5)
C55 C56 C57 C58 0.0
C56 C57 C58 C59 0.0
C57 C58 C59 C60 0.0
C58 C59 C60 C55 0.0
C56 C55 C60 C59 0.0
C54 C55 C60 C59 -173.0(4)
C66 C61 C62 C63 1.6(11)
C61 C62 C63 C64 -3.0(10)
C62 C63 C64 C65 3.0(10)
C63 C64 C65 C66 -1.6(10)
C64 C65 C66 C61 0.1(10)
C64 C65 C66 C67 -172.7(6)
C62 C61 C66 C65 -0.1(10)
C62 C61 C66 C67 172.6(7)
C65 C66 C67 O9 -177.7(6)
C61 C66 C67 O9 9.9(9)
C65 C66 C67 C68 8.2(10)
C61 C66 C67 C68 -164.3(7)
O9 C67 C68 C69 -0.1(10)
C66 C67 C68 C69 173.8(6)
C67 C68 C69 O10 -16.0(11)
C67 C68 C69 C70 175.7(5)
O10 C69 C70 C71 151.9(5)
C68 C69 C70 C71 -38.6(8)
O10 C69 C70 C75 -24.9(7)
C68 C69 C70 C75 144.6(5)
C75 C70 C71 C72 0.0
C69 C70 C71 C72 -176.9(4)
C70 C71 C72 C73 0.0
C71 C72 C73 C74 0.0
C72 C73 C74 C75 0.0
C73 C74 C75 C70 0.0
C71 C70 C75 C74 0.0
C69 C70 C75 C74 176.7(5)
C81 C76 C77 C78 0.0
C76 C77 C78 C79 0.0
C77 C78 C79 C80 0.0
C78 C79 C80 C81 0.0
C79 C80 C81 C76 0.0
C79 C80 C81 C82 -172.8(5)
C77 C76 C81 C80 0.0
C77 C76 C81 C82 174.0(4)
C80 C81 C82 O11 -171.4(4)
C76 C81 C82 O11 15.3(7)
C80 C81 C82 C83 18.4(7)
C76 C81 C82 C83 -155.0(4)
O11 C82 C83 C84 0.1(10)
C81 C82 C83 C84 169.5(5)
C82 C83 C84 O12 -0.8(9)
C82 C83 C84 C85 172.6(5)
O12 C84 C85 C86 155.2(4)
C83 C84 C85 C86 -18.6(7)
O12 C84 C85 C90 -24.5(6)
C83 C84 C85 C90 161.7(4)
C90 C85 C86 C87 0.0
C84 C85 C86 C87 -179.7(4)
C85 C86 C87 C88 0.0
C86 C87 C88 C89 0.0
C87 C88 C89 C90 0.0
C88 C89 C90 C85 0.0
C86 C85 C90 C89 0.0
C84 C85 C90 C89 179.7(4)
N1 C91 C92 C93 1.9(9)
N1 C91 C92 C115 -160.2(6)
C91 C92 C93 C94 -0.4(10)
C115 C92 C93 C94 162.7(6)
C91 C92 C93 C112 -155.7(6)
C115 C92 C93 C112 7.5(9)
C92 C93 C94 C95 -0.8(9)
C112 C93 C94 C95 153.4(6)
C93 C94 C95 N1 0.7(9)
C93 C94 C95 C96 -179.7(6)
N1 C95 C96 C97 163.5(6)
C94 C95 C96 C97 -16.1(10)
N1 C95 C96 N2 -13.0(9)
C94 C95 C96 N2 167.4(6)
N2 C96 C97 N3 -0.2(9)
C95 C96 C97 N3 -176.4(6)
N2 C98 C99 N3 1.0(10)
N2 C98 C99 C100 178.7(6)
N3 C99 C100 C101 -164.7(7)
C98 C99 C100 C101 17.6(11)
N3 C99 C100 N4 14.4(10)
C98 C99 C100 N4 -163.3(6)
C99 C100 C101 C102 -179.6(7)
N4 C100 C101 C102 1.3(11)
C100 C101 C102 C103 -1.4(11)
C100 C101 C102 C105 162.2(6)
C101 C102 C103 C104 0.4(12)
C105 C102 C103 C104 -162.9(7)
C101 C102 C103 C108 169.6(6)
C105 C102 C103 C108 6.3(10)
C102 C103 C104 N4 0.7(11)
C108 C103 C104 N4 -167.9(6)
C103 C102 C105 C106 -2.4(9)
C101 C102 C105 C106 -165.7(6)
C102 C105 C106 C109 -50.9(8)
C102 C105 C106 C107 44.1(7)
C105 C106 C107 C108 -87.4(6)
C109 C106 C107 C108 24.0(6)
C106 C107 C108 C109 -23.6(5)
C106 C107 C108 C103 84.6(6)
C102 C103 C108 C107 -53.5(9)
C104 C103 C108 C107 115.9(8)
C102 C103 C108 C109 40.1(9)
C104 C103 C108 C109 -150.5(7)
C105 C106 C109 C110 -32.4(10)
C107 C106 C109 C110 -142.7(7)
C105 C106 C109 C111 -165.8(6)
C107 C106 C109 C111 83.9(7)
C105 C106 C109 C108 87.8(6)
C107 C106 C109 C108 -22.5(5)
C107 C108 C109 C110 148.6(7)
C103 C108 C109 C110 46.9(9)
C107 C108 C109 C111 -85.4(7)
C103 C108 C109 C111 172.9(6)
C107 C108 C109 C106 24.0(6)
C103 C108 C109 C106 -77.6(6)
C92 C93 C112 C113 -6.1(9)
C94 C93 C112 C113 -162.1(6)
C93 C112 C113 C116 -45.4(8)
C93 C112 C113 C114 49.1(8)
C112 C113 C114 C115 -84.5(6)
C116 C113 C114 C115 23.8(5)
C93 C92 C115 C114 -55.6(7)
C91 C92 C115 C114 106.8(7)
C93 C92 C115 C116 41.8(8)
C91 C92 C115 C116 -155.8(6)
C113 C114 C115 C92 86.6(5)
C113 C114 C115 C116 -23.5(5)
C112 C113 C116 C117 -37.1(9)
C114 C113 C116 C117 -142.8(7)
C112 C113 C116 C118 -170.4(6)
C114 C113 C116 C118 83.9(6)
C112 C113 C116 C115 82.4(6)
C114 C113 C116 C115 -23.3(5)
C92 C115 C116 C117 43.8(8)
C114 C115 C116 C117 149.9(6)
C92 C115 C116 C113 -81.4(6)
C114 C115 C116 C113 24.7(5)
C92 C115 C116 C118 171.8(6)
C114 C115 C116 C118 -82.1(6)
C96 C95 N1 C91 -178.8(5)
C94 C95 N1 C91 0.8(9)
C96 C95 N1 Eu1 26.3(7)
C94 C95 N1 Eu1 -154.1(5)
C92 C91 N1 C95 -2.1(9)
C92 C91 N1 Eu1 152.0(5)
O1 Eu1 N1 C95 130.8(5)
O4 Eu1 N1 C95 -3.5(6)
O6 Eu1 N1 C95 -80.7(4)
O2 Eu1 N1 C95 57.5(4)
O3 Eu1 N1 C95 169.0(4)
O5 Eu1 N1 C95 -148.2(4)
N2 Eu1 N1 C95 -19.6(4)
O1 Eu1 N1 C91 -24.2(4)
O4 Eu1 N1 C91 -158.4(4)
O6 Eu1 N1 C91 124.3(5)
O2 Eu1 N1 C91 -97.4(5)
O3 Eu1 N1 C91 14.1(7)
O5 Eu1 N1 C91 56.8(5)
N2 Eu1 N1 C91 -174.6(5)
C99 C98 N2 C96 -2.3(9)
C99 C98 N2 Eu1 -176.7(5)
C97 C96 N2 C98 2.0(9)
C95 C96 N2 C98 178.5(6)
C97 C96 N2 Eu1 176.3(5)
C95 C96 N2 Eu1 -7.1(7)
O1 Eu1 N2 C98 150.5(4)
O4 Eu1 N2 C98 19.1(5)
O6 Eu1 N2 C98 -60.3(5)
O2 Eu1 N2 C98 105.3(5)
O3 Eu1 N2 C98 0.6(6)
O5 Eu1 N2 C98 -111.6(5)
N1 Eu1 N2 C98 -171.6(5)
O1 Eu1 N2 C96 -23.9(6)
O4 Eu1 N2 C96 -155.2(5)
O6 Eu1 N2 C96 125.3(5)
O2 Eu1 N2 C96 -69.1(5)
O3 Eu1 N2 C96 -173.8(4)
O5 Eu1 N2 C96 74.0(5)
N1 Eu1 N2 C96 14.0(4)
C100 C99 N3 C97 -177.0(6)
C98 C99 N3 C97 0.7(10)
C100 C99 N3 Eu2 5.0(9)
C98 C99 N3 Eu2 -177.3(5)
C96 C97 N3 C99 -1.1(9)
C96 C97 N3 Eu2 176.9(5)
O12 Eu2 N3 C99 69.1(5)
O9 Eu2 N3 C99 165.7(4)
O11 Eu2 N3 C99 25.4(6)
O8 Eu2 N3 C99 -125.3(5)
O10 Eu2 N3 C99 158.2(5)
O7 Eu2 N3 C99 -70.5(5)
N4 Eu2 N3 C99 -12.8(5)
O12 Eu2 N3 C97 -108.9(5)
O9 Eu2 N3 C97 -12.3(6)
O11 Eu2 N3 C97 -152.6(4)
O8 Eu2 N3 C97 56.7(4)
O10 Eu2 N3 C97 -19.8(4)
O7 Eu2 N3 C97 111.5(4)
N4 Eu2 N3 C97 169.2(5)
C103 C104 N4 C100 -0.9(9)
C103 C104 N4 Eu2 -153.9(5)
C101 C100 N4 C104 -0.1(10)
C99 C100 N4 C104 -179.3(6)
C101 C100 N4 Eu2 153.1(5)
C99 C100 N4 Eu2 -26.1(7)
O12 Eu2 N4 C104 99.4(4)
O9 Eu2 N4 C104 -4.5(6)
O11 Eu2 N4 C104 23.6(4)
O8 Eu2 N4 C104 -125.6(4)
O10 Eu2 N4 C104 160.5(4)
O7 Eu2 N4 C104 -54.8(4)
N3 Eu2 N4 C104 173.9(4)
O12 Eu2 N4 C100 -54.8(4)
O9 Eu2 N4 C100 -158.7(4)
O11 Eu2 N4 C100 -130.6(4)
O8 Eu2 N4 C100 80.1(4)
O10 Eu2 N4 C100 6.3(5)
O7 Eu2 N4 C100 151.0(4)
N3 Eu2 N4 C100 19.6(4)
C8 C7 O1 Eu1 -17.0(9)
C6 C7 O1 Eu1 152.6(3)
O4 Eu1 O1 C7 82.5(5)
O6 Eu1 O1 C7 -140.5(4)
O2 Eu1 O1 C7 20.1(4)
O3 Eu1 O1 C7 138.1(5)
O5 Eu1 O1 C7 -142.1(5)
N1 Eu1 O1 C7 -60.0(5)
N2 Eu1 O1 C7 -25.7(6)
C8 C9 O2 Eu1 19.5(7)
C10 C9 O2 Eu1 -164.3(3)
O1 Eu1 O2 C9 -22.5(4)
O4 Eu1 O2 C9 -158.9(5)
O6 Eu1 O2 C9 142.2(4)
O3 Eu1 O2 C9 -93.5(5)
O5 Eu1 O2 C9 8.7(6)
N1 Eu1 O2 C9 56.4(5)
N2 Eu1 O2 C9 121.7(5)
C23 C22 O3 Eu1 -26.7(8)
C21 C22 O3 Eu1 151.6(3)
O1 Eu1 O3 C22 -121.7(4)
O4 Eu1 O3 C22 15.8(4)
O6 Eu1 O3 C22 89.6(4)
O2 Eu1 O3 C22 -57.2(4)
O5 Eu1 O3 C22 158.0(4)
N1 Eu1 O3 C22 -159.0(4)
N2 Eu1 O3 C22 35.0(6)
C23 C24 O4 Eu1 -11.9(9)
C25 C24 O4 Eu1 167.6(3)
O1 Eu1 O4 C24 63.9(5)
O6 Eu1 O4 C24 -94.4(5)
O2 Eu1 O4 C24 121.3(5)
O3 Eu1 O4 C24 4.1(5)
O5 Eu1 O4 C24 -49.1(5)
N1 Eu1 O4 C24 -179.8(5)
N2 Eu1 O4 C24 -165.2(5)
C38 C37 O5 Eu1 -10.9(9)
C36 C37 O5 Eu1 166.5(3)
O1 Eu1 O5 C37 -166.9(5)
O4 Eu1 O5 C37 -33.3(5)
O6 Eu1 O5 C37 14.0(4)
O2 Eu1 O5 C37 163.2(4)
O3 Eu1 O5 C37 -83.8(4)
N1 Eu1 O5 C37 116.3(5)
N2 Eu1 O5 C37 64.9(5)
C38 C39 O6 Eu1 10.4(9)
C40 C39 O6 Eu1 -159.7(3)
O1 Eu1 O6 C39 -15.6(6)
O4 Eu1 O6 C39 131.6(5)
O2 Eu1 O6 C39 -167.3(5)
O3 Eu1 O6 C39 62.5(5)
O5 Eu1 O6 C39 -13.9(5)
N1 Eu1 O6 C39 -89.7(5)
N2 Eu1 O6 C39 -146.2(5)
C53 C52 O7 Eu2 11.5(10)
C51 C52 O7 Eu2 -166.3(4)
O12 Eu2 O7 C52 -160.6(5)
O9 Eu2 O7 C52 85.5(6)
O11 Eu2 O7 C52 165.2(6)
O8 Eu2 O7 C52 -14.8(6)
O10 Eu2 O7 C52 31.9(7)
N3 Eu2 O7 C52 -67.6(6)
N4 Eu2 O7 C52 -117.2(6)
C53 C54 O8 Eu2 -7.4(10)
C55 C54 O8 Eu2 171.7(4)
O12 Eu2 O8 C54 163.0(5)
O9 Eu2 O8 C54 -66.7(6)
O11 Eu2 O8 C54 11.9(7)
O10 Eu2 O8 C54 -133.6(6)
O7 Eu2 O8 C54 12.0(6)
N3 Eu2 O8 C54 143.7(6)
N4 Eu2 O8 C54 88.0(6)
C68 C67 O9 Eu2 17.6(9)
C66 C67 O9 Eu2 -157.0(5)
O12 Eu2 O9 C67 62.4(6)
O11 Eu2 O9 C67 128.2(6)
O8 Eu2 O9 C67 -82.5(6)
O10 Eu2 O9 C67 -13.5(6)
O7 Eu2 O9 C67 -154.1(6)
N3 Eu2 O9 C67 -21.3(8)
N4 Eu2 O9 C67 156.0(5)
C68 C69 O10 Eu2 19.1(11)
C70 C69 O10 Eu2 -172.0(3)
O12 Eu2 O10 C69 -120.8(6)
O9 Eu2 O10 C69 -6.0(6)
O11 Eu2 O10 C69 -59.2(7)
O8 Eu2 O10 C69 98.4(6)
O7 Eu2 O10 C69 51.6(7)
N3 Eu2 O10 C69 169.7(7)
N4 Eu2 O10 C69 -178.2(6)
C81 C82 O11 Eu2 -153.8(4)
C83 C82 O11 Eu2 15.4(10)
O12 Eu2 O11 C82 -19.1(6)
O9 Eu2 O11 C82 -136.0(6)
O8 Eu2 O11 C82 140.1(6)
O10 Eu2 O11 C82 -85.6(6)
O7 Eu2 O11 C82 140.0(6)
N3 Eu2 O11 C82 23.4(7)
N4 Eu2 O11 C82 57.7(6)
C83 C84 O12 Eu2 -15.0(9)
C85 C84 O12 Eu2 171.6(3)
O9 Eu2 O12 C84 88.6(6)
O11 Eu2 O12 C84 19.4(5)
O8 Eu2 O12 C84 -145.7(5)
O10 Eu2 O12 C84 155.1(6)
O7 Eu2 O12 C84 -15.6(7)
N3 Eu2 O12 C84 -126.4(6)
N4 Eu2 O12 C84 -60.4(5)
